data_7702531
loop_
_publ_author_name
'Jubert, Caroline'
'Mohamadou, Aminou'
'Marrot, J\'er\^ome'
'Barbier, Jean-Pierre'

_publ_section_title
;
 Structural effects of potentially hexadentate N4O2, N4S2 or N6 ligands
 involving pyridine, amine and ether or thioether donors: crystal
 structure of copper(II) and zinc(II) complexes&#x200A;&#x2020;
;
_journal_issue 8
_journal_name_full 'Journal of the Chemical Society, Dalton Transactions'
_journal_page_first 1230
_journal_paper_doi 10.1039/b010074i
_journal_year 2001
_chemical_formula_moiety 'C18 H28 Cl2 N4 O11 Zn'
_chemical_formula_sum 'C18 H28 Cl2 N4 O11 Zn'
_chemical_formula_weight 612.72
_space_group_IT_number 2
_space_group_name_Hall '-P 1'
_space_group_name_H-M_alt 'P -1'
_symmetry_cell_setting triclinic
_symmetry_space_group_name_Hall '-P 1'
_symmetry_space_group_name_H-M 'P -1'
_cell_angle_alpha 94.039(5)
_cell_angle_beta 99.520(5)
_cell_angle_gamma 107.008(5)
_cell_formula_units_Z 2
_cell_length_a 9.3266(5)
_cell_length_b 11.6770(5)
_cell_length_c 12.2295(5)
_cell_measurement_temperature 173
_cell_volume 1246.08(11)
_computing_publication_material CIFGEN_IN_OpenMoleN_(_1997)
_computing_structure_refinement LSFM_OpenMoleN_(_1997)
_computing_structure_solution Direct_methods_(SIR,_Burla_et_al.,_1989)
_diffrn_ambient_temperature 173
_diffrn_measurement_details
;
8342 reflections were collected using program Collect
("Collect" Data collection software, Nonius B.V., 1998)
The conditions were as follow : crystal to detector distance ==  36. mm.
Scan angle ==  2.0 deg 1 scans of   30 sec per frame.
Data collection was divided into  2 set(s)
with the following starting angles and number of frames :

Set 1 Theta ==    6.40 Omega ==    0.00 Kappa ==    0.00   91 frames
Set 2 Theta ==   -6.40 Kappa == -174.00 Phi   ==    0.00   22 frames
Friedel pairs were averaged. Internal R == 0.04
;
_diffrn_measurement_device_type KappaCCD
_diffrn_measurement_method '\p scans'
_diffrn_radiation_monochromator graphite
_diffrn_radiation_type Mo-K\a
_diffrn_radiation_wavelength 0.71073
_diffrn_reflns_av_R_equivalents 0.040
_diffrn_reflns_av_sigmaI/netI 0.333
_diffrn_reflns_limit_h_max 11
_diffrn_reflns_limit_h_min -12
_diffrn_reflns_limit_k_max 14
_diffrn_reflns_limit_k_min -15
_diffrn_reflns_limit_l_max 14
_diffrn_reflns_limit_l_min -15
_diffrn_reflns_number 8342
_diffrn_reflns_theta_max 27.49
_diffrn_reflns_theta_min 2.5
_diffrn_source xray_tube
_diffrn_standards_decay_% 0
_exptl_absorpt_coefficient_mu 1.264
_exptl_absorpt_correction_type none
_exptl_crystal_colour colorless
_exptl_crystal_density_diffrn 1.63
_exptl_crystal_density_method none
_exptl_crystal_description prism
_exptl_crystal_F_000 632
_exptl_crystal_size_max 0.20
_exptl_crystal_size_mid 0.08
_exptl_crystal_size_min 0.06
_refine_diff_density_max 1.363
_refine_diff_density_min -0.249
_refine_ls_extinction_method none
_refine_ls_goodness_of_fit_all 14.957
_refine_ls_goodness_of_fit_ref 1.332
_refine_ls_hydrogen_treatment noref
_refine_ls_matrix_type full
_refine_ls_number_constraints 0
_refine_ls_number_parameters 325
_refine_ls_number_reflns 3514
_refine_ls_number_restraints 0
_refine_ls_R_factor_all 0.093
_refine_ls_R_factor_gt 0.055
_refine_ls_shift/esd_mean 0.001
_refine_ls_shift/su_max 0.005
_refine_ls_structure_factor_coef F
_refine_ls_weighting_scheme sigma
_refine_ls_wR_factor_all 0.824
_refine_ls_wR_factor_ref 0.080
_reflns_number_gt 3514
_reflns_number_total 5674
_reflns_threshold_expression >3.0\s(I)
_cod_data_source_file b010074i.txt
_cod_data_source_block complex_3_[Znpydado](ClO4)2_H2O_(3)
_cod_original_cell_volume 1246.1(2)
_cod_original_sg_symbol_H-M P-1
_cod_database_code 7702531

loop_
_symmetry_equiv_pos_as_xyz
x,y,z
-x,-y,-z

loop_
_atom_site_label
_atom_site_fract_x
_atom_site_fract_y
_atom_site_fract_z
_atom_site_U_iso_or_equiv
_atom_site_adp_type
_atom_site_calc_flag
_atom_site_calc_attached_atom
_atom_site_type_symbol
ZN 0.46262(6) 0.26770(4) 0.25331(4) 0.0264(2) Uani ? ? Zn
N1 0.6166(4) 0.2876(3) 0.1398(3) 0.031(2) Uani ? ? N
C1 0.5852(5) 0.2406(4) 0.0301(4) 0.033(2) Uani ? ? C
C2 0.6889(6) 0.2687(4) -0.0373(4) 0.038(2) Uani ? ? C
C3 0.8339(6) 0.3454(4) 0.0072(4) 0.044(2) Uani ? ? C
C4 0.8684(6) 0.3953(4) 0.1178(4) 0.038(2) Uani ? ? C
C5 0.7555(5) 0.3638(4) 0.1804(4) 0.029(2) Uani ? ? C
C6 0.7855(6) 0.4168(5) 0.3021(4) 0.036(3) Uani ? ? C
N2 0.6410(4) 0.4203(3) 0.3372(3) 0.032(2) Uani ? ? N
C7 0.5993(6) 0.5293(4) 0.3138(4) 0.042(3) Uani ? ? C
C8 0.5089(6) 0.5173(4) 0.1989(4) 0.039(2) Uani ? ? C
O1 0.3791(4) 0.4103(3) 0.1865(3) 0.034(2) Uani ? ? O
C9 0.2840(6) 0.3751(5) 0.0796(4) 0.044(3) Uani ? ? C
C10 0.1766(6) 0.2504(5) 0.0820(4) 0.044(3) Uani ? ? C
O2 0.2733(4) 0.1774(3) 0.1144(3) 0.035(2) Uani ? ? O
C11 0.1960(6) 0.0605(4) 0.1408(4) 0.040(3) Uani ? ? C
C12 0.3197(7) 0.0086(4) 0.1864(4) 0.046(3) Uani ? ? C
N3 0.4349(4) 0.0883(3) 0.2824(3) 0.037(2) Uani ? ? N
C13 0.3896(6) 0.0733(4) 0.3919(4) 0.039(2) Uani ? ? C
C14 0.2916(6) 0.1489(4) 0.4163(4) 0.030(2) Uani ? ? C
N4 0.3099(4) 0.2491(3) 0.3683(3) 0.029(2) Uani ? ? N
C15 0.2244(5) 0.3218(4) 0.3882(4) 0.036(2) Uani ? ? C
C16 0.1219(6) 0.2962(4) 0.4577(4) 0.040(3) Uani ? ? C
C17 0.1054(6) 0.1920(5) 0.5100(4) 0.041(3) Uani ? ? C
C18 0.1916(6) 0.1169(4) 0.4895(4) 0.038(3) Uani ? ? C
CL1 0.7616(1) 0.3308(1) 0.6315(1) 0.0429(6) Uani ? ? Cl
O3 0.6147(6) 0.3111(6) 0.5787(5) 0.114(4) Uani ? ? O
O4 0.8611(7) 0.4103(4) 0.5684(4) 0.092(3) Uani ? ? O
O5 0.8110(7) 0.2315(4) 0.6402(7) 0.134(4) Uani ? ? O
O6 0.7908(6) 0.4020(5) 0.7367(3) 0.076(3) Uani ? ? O
CL2 0.7772(2) 0.0107(1) 0.2180(1) 0.0577(8) Uani ? ? Cl
O7 0.6380(7) -0.0677(7) 0.1823(6) 0.143(5) Uani ? ? O
O8 0.8231(8) 0.0699(6) 0.1311(5) 0.241(4) Uani ? ? O
O9 0.8894(5) -0.0442(4) 0.2589(4) 0.083(2) Uani ? ? O
O10 0.7630(6) 0.0880(5) 0.3066(4) 0.091(3) Uani ? ? O
O11 1.1074(6) 0.2889(4) 0.8126(4) 0.077(3) Uani ? ? O
H1 0.4866 0.1858 -0.0004 0.0419 Uiso calc C1 H
H2 0.6622 0.2360 -0.1139 0.0467 Uiso calc C2 H
H3 0.9093 0.3637 -0.0379 0.0506 Uiso calc C3 H
H4 0.9667 0.4496 0.1499 0.0495 Uiso calc C4 H
H5 0.8541 0.4966 0.3116 0.0534 Uiso calc C6 H
H6 0.8300 0.3685 0.3474 0.0534 Uiso calc C6 H
H7 0.6903 0.5953 0.3221 0.0590 Uiso calc C7 H
H8 0.5403 0.5447 0.3661 0.0590 Uiso calc C7 H
H9 0.5693 0.5094 0.1452 0.0509 Uiso calc C8 H
H10 0.4756 0.5861 0.1895 0.0509 Uiso calc C8 H
H11 0.3438 0.3730 0.0241 0.0567 Uiso calc C9 H
H12 0.2276 0.4300 0.0642 0.0567 Uiso calc C9 H
H13 0.1147 0.2190 0.0102 0.0608 Uiso calc C10 H
H14 0.1131 0.2529 0.1348 0.0608 Uiso calc C10 H
H15 0.1320 0.0110 0.0755 0.0564 Uiso calc C11 H
H16 0.1361 0.0672 0.1952 0.0564 Uiso calc C11 H
H17 0.3713 -0.0042 0.1281 0.0624 Uiso calc C12 H
H18 0.2736 -0.0665 0.2108 0.0624 Uiso calc C12 H
H19 0.4793 0.0958 0.4485 0.0520 Uiso calc C13 H
H20 0.3344 -0.0091 0.3922 0.0520 Uiso calc C13 H
H21 0.2364 0.3928 0.3525 0.0451 Uiso calc C15 H
H22 0.0630 0.3482 0.4702 0.0531 Uiso calc C16 H
H23 0.0356 0.1726 0.5594 0.0620 Uiso calc C17 H
H24 0.1825 0.0457 0.5245 0.0535 Uiso calc C18 H

loop_
_atom_site_aniso_label
_atom_site_aniso_U_11
_atom_site_aniso_U_22
_atom_site_aniso_U_33
_atom_site_aniso_U_12
_atom_site_aniso_U_13
_atom_site_aniso_U_23
_atom_site_aniso_type_symbol
ZN 0.0241(2) 0.0274(2) 0.0279(2) 0.0085(2) 0.0081(2) 0.0061(2) Zn
N1 0.029(2) 0.034(2) 0.029(2) 0.008(1) 0.009(2) -0.001(2) N
C1 0.036(2) 0.031(2) 0.033(2) 0.013(2) 0.010(2) 0.002(2) C
C2 0.052(2) 0.033(2) 0.031(2) 0.022(2) 0.016(2) 0.006(2) C
C3 0.045(2) 0.040(2) 0.046(2) 0.022(2) 0.027(2) 0.018(2) C
C4 0.027(2) 0.038(2) 0.053(3) 0.010(2) 0.014(2) 0.013(2) C
C5 0.023(2) 0.034(2) 0.031(2) 0.010(2) 0.006(2) 0.006(2) C
C6 0.027(2) 0.059(3) 0.030(2) 0.006(2) -0.001(2) 0.007(2) C
N2 0.031(2) 0.035(2) 0.030(2) 0.004(2) 0.009(2) 0.002(2) N
C7 0.048(3) 0.032(2) 0.050(3) 0.005(2) 0.011(2) -0.007(2) C
C8 0.042(3) 0.029(2) 0.049(3) 0.010(2) 0.014(2) 0.015(2) C
O1 0.037(2) 0.033(1) 0.034(2) 0.013(1) 0.009(1) 0.014(1) O
C9 0.041(3) 0.051(3) 0.040(3) 0.017(2) 0.002(2) 0.017(2) C
C10 0.032(3) 0.065(3) 0.040(3) 0.013(2) -0.003(2) 0.019(2) C
O2 0.029(2) 0.037(2) 0.040(2) 0.004(1) 0.007(1) 0.004(1) O
C11 0.042(3) 0.034(2) 0.043(3) -0.006(2) 0.013(2) -0.001(2) C
C12 0.061(3) 0.029(2) 0.054(3) 0.008(2) 0.024(2) -0.000(2) C
N3 0.038(2) 0.030(2) 0.043(2) 0.014(1) 0.015(2) 0.013(2) N
C13 0.044(3) 0.028(2) 0.050(3) 0.012(2) 0.009(2) 0.012(2) C
C14 0.030(2) 0.033(2) 0.028(2) 0.004(2) 0.003(2) 0.005(2) C
N4 0.026(2) 0.031(2) 0.030(2) 0.010(1) 0.009(2) 0.010(1) N
C15 0.036(2) 0.044(2) 0.030(2) 0.019(2) 0.010(2) 0.002(2) C
C16 0.034(2) 0.054(3) 0.033(2) 0.015(2) 0.005(2) -0.002(2) C
C17 0.035(3) 0.068(3) 0.028(2) -0.001(2) 0.011(2) -0.008(2) C
C18 0.046(3) 0.036(2) 0.034(2) -0.001(2) 0.011(2) 0.009(2) C
CL1 0.0425(6) 0.0465(6) 0.0400(6) 0.0187(5) 0.0060(5) 0.0037(5) Cl
O3 0.051(3) 0.212(5) 0.137(4) 0.040(3) -0.018(3) -0.085(4) O
O4 0.118(4) 0.081(3) 0.082(3) 0.023(3) 0.041(3) 0.024(2) O
O5 0.135(4) 0.062(2) 0.289(8) 0.059(2) 0.074(5) 0.047(4) O
O6 0.091(4) 0.106(3) 0.046(2) 0.016(3) 0.006(2) -0.009(2) O
CL2 0.0418(7) 0.1024(9) 0.0449(7) 0.0336(6) 0.0115(6) 0.0136(7) Cl
O7 0.057(4) 0.257(6) 0.198(6) 0.004(4) -0.017(4) -0.148(4) O
O8 0.256(5) 0.338(5) 0.163(3) 0.231(3) 0.151(3) 0.192(3) O
O9 0.078(2) 0.084(2) 0.086(3) 0.047(2) 0.034(2) 0.038(2) O
O10 0.076(3) 0.132(3) 0.077(3) 0.055(2) -0.007(3) -0.017(3) O
O11 0.105(4) 0.076(3) 0.058(3) 0.028(2) 0.000(3) 0.004(2) O

loop_
_atom_type_symbol
_atom_type_scat_dispersion_real
_atom_type_scat_dispersion_imag
_atom_type_scat_source
C 0.002 0.002 International_Tables_Vol_IV_Table_2.3.1
H 0.000 0.000 International_Tables_Vol_IV_Table_2.3.1
Cl 0.132 0.159 International_Tables_Vol_IV_Table_2.3.1
N 0.004 0.003 International_Tables_Vol_IV_Table_2.3.1
O 0.008 0.006 International_Tables_Vol_IV_Table_2.3.1
Zn 0.222 1.431 International_Tables_Vol_IV_Table_2.3.1

loop_
_geom_angle_atom_site_label_1
_geom_angle_atom_site_label_2
_geom_angle_atom_site_label_3
_geom_angle
N1 ZN N2 79.6(2)
N1 ZN O1 90.7(1)
N1 ZN O2 89.2(1)
N1 ZN N3 100.4(2)
N1 ZN N4 179.4(2)
N2 ZN O1 80.4(2)
N2 ZN O2 152.0(2)
N2 ZN N3 125.9(2)
N2 ZN N4 99.9(2)
O1 ZN O2 74.1(1)
O1 ZN N3 152.8(2)
O1 ZN N4 89.3(1)
O2 ZN N3 81.2(2)
O2 ZN N4 91.3(1)
N3 ZN N4 79.8(2)
ZN N1 C1 127.8(4)
ZN N1 C5 114.5(3)
C1 N1 C5 117.4(4)
N1 C1 C2 122.7(5)
C1 C2 C3 119.0(5)
C2 C3 C4 119.5(5)
C3 C4 C5 118.0(5)
N1 C5 C4 123.4(4)
N1 C5 C6 116.1(4)
C4 C5 C6 120.5(5)
C5 C6 N2 111.1(4)
ZN N2 C6 108.4(3)
ZN N2 C7 108.8(3)
C6 N2 C7 113.9(4)
N2 C7 C8 112.6(4)
C7 C8 O1 106.9(4)
ZN O1 C8 107.4(3)
ZN O1 C9 114.0(3)
C8 O1 C9 116.6(4)
O1 C9 C10 106.4(4)
C9 C10 O2 105.6(5)
ZN O2 C10 113.1(3)
ZN O2 C11 108.4(3)
C10 O2 C11 115.2(4)
O2 C11 C12 105.6(5)
C11 C12 N3 113.5(4)
ZN N3 C12 107.5(3)
ZN N3 C13 108.1(3)
C12 N3 C13 113.9(4)
N3 C13 C14 112.4(4)
C13 C14 N4 116.5(5)
C13 C14 C18 120.9(5)
N4 C14 C18 122.5(5)
ZN N4 C14 113.4(3)
ZN N4 C15 127.2(3)
C14 N4 C15 119.1(4)
N4 C15 C16 122.1(5)
C15 C16 C17 118.5(5)
C16 C17 C18 119.6(5)
C14 C18 C17 118.0(5)
O3 CL1 O4 107.4(5)
O3 CL1 O5 116.9(5)
O3 CL1 O6 110.1(4)
O4 CL1 O5 106.4(4)
O4 CL1 O6 103.0(3)
O5 CL1 O6 111.9(5)
O7 CL2 O8 109.0(7)
O7 CL2 O9 113.6(6)
O7 CL2 O10 105.4(4)
O8 CL2 O9 107.4(4)
O8 CL2 O10 113.0(6)
O9 CL2 O10 108.5(3)
CL2 O7 O8 36.1(4)
CL2 O7 O10 38.5(3)
O8 O7 O10 63.9(4)
CL2 O8 O7 35.0(4)
CL2 O10 O7 36.1(3)

loop_
_geom_bond_atom_site_label_1
_geom_bond_atom_site_label_2
_geom_bond_distance
ZN N1 2.133(4)
ZN N2 2.107(4)
ZN O1 2.188(3)
ZN O2 2.186(4)
ZN N3 2.098(4)
ZN N4 2.140(4)
N1 C1 1.364(6)
N1 C5 1.329(6)
C1 C2 1.355(7)
C2 C3 1.381(8)
C3 C4 1.381(8)
C4 C5 1.382(7)
C5 C6 1.519(7)
C6 N2 1.491(7)
N2 C7 1.469(7)
C7 C8 1.488(8)
C8 O1 1.441(6)
O1 C9 1.412(6)
C9 C10 1.513(8)
C10 O2 1.441(7)
O2 C11 1.432(6)
C11 C12 1.501(9)
C12 N3 1.498(7)
N3 C13 1.476(7)
C13 C14 1.493(7)
C14 N4 1.326(6)
C14 C18 1.389(7)
N4 C15 1.359(6)
C15 C16 1.366(7)
C16 C17 1.394(9)
C17 C18 1.388(8)
CL1 O3 1.359(6)
CL1 O4 1.467(6)
CL1 O5 1.371(6)
CL1 O6 1.422(5)
CL2 O7 1.332(7)
CL2 O8 1.368(7)
CL2 O9 1.421(5)
CL2 O10 1.410(5)
O7 O8 2.20(1)
O7 O10 2.181(8)
